data_4113739
loop_
_publ_author_name
'Tracy A. Hanna'
'Lihua Liu'
'Alfredo M. Angeles-Boza'
'Xiaodi Kou'
'C. David Gutsche'
'Krzysztof Ejsmont'
'William H. Watson'
'Lev N. Zakharov'
'Christopher D. Incarvito'
'Arnold L. Rheingold'

_publ_contact_author 'Tracy A. Hanna'
_publ_contact_author_email T.Hanna@tcu.edu
_publ_section_title
;
 Synthesis, Structures, and Conformational Characteristics of Calixarene
 Monoanions and Dianions
;
_journal_name_full 'Journal of the American Chemical Society'
_journal_page_first 6228
_journal_page_last 6238
_journal_paper_doi 10.1021/ja0289797
_journal_volume 125
_journal_year 2003
_chemical_formula_sum 'C31 H29 Cs O5'
_chemical_formula_weight 614.45
_chemical_name_systematic
; 
 ? 
;
_space_group_IT_number 14
_symmetry_cell_setting monoclinic
_symmetry_space_group_name_Hall '-P 2ybc'
_symmetry_space_group_name_H-M 'P 1 21/c 1'
_atom_sites_solution_hydrogens geom
_atom_sites_solution_primary direct
_atom_sites_solution_secondary difmap
_audit_creation_method SHELXL-97
_cell_angle_alpha 90.00
_cell_angle_beta 97.882(2)
_cell_angle_gamma 90.00
_cell_formula_units_Z 4
_cell_length_a 7.4016(7)
_cell_length_b 19.4783(17)
_cell_length_c 18.4508(16)
_cell_measurement_temperature 173(2)
_cell_volume 2634.9(4)
_computing_cell_refinement 'Bruker SMART'
_computing_data_collection 'Bruker SMART'
_computing_data_reduction 'Bruker SHELXTL'
_computing_molecular_graphics 'Bruker SHELXTL'
_computing_publication_material 'Bruker SHELXTL'
_computing_structure_refinement 'SHELXL-97 (Sheldrick, 1997)'
_computing_structure_solution 'SHELXS-97 (Sheldrick, 1990)'
_diffrn_ambient_temperature 173(2)
_diffrn_measured_fraction_theta_full 0.996
_diffrn_measured_fraction_theta_max 0.996
_diffrn_measurement_device_type 'CCD area detector'
_diffrn_measurement_method 'phi and omega scans'
_diffrn_radiation_monochromator graphite
_diffrn_radiation_source 'fine-focus sealed tube'
_diffrn_radiation_type MoK\a
_diffrn_radiation_wavelength 0.71073
_diffrn_reflns_av_R_equivalents 0.0191
_diffrn_reflns_av_sigmaI/netI 0.0222
_diffrn_reflns_limit_h_max 8
_diffrn_reflns_limit_h_min -9
_diffrn_reflns_limit_k_max 20
_diffrn_reflns_limit_k_min -24
_diffrn_reflns_limit_l_max 22
_diffrn_reflns_limit_l_min -17
_diffrn_reflns_number 14834
_diffrn_reflns_theta_full 26.00
_diffrn_reflns_theta_max 26.00
_diffrn_reflns_theta_min 2.09
_exptl_absorpt_coefficient_mu 1.445
_exptl_absorpt_correction_T_max 1.00
_exptl_absorpt_correction_T_min 0.91
_exptl_absorpt_correction_type empirical
_exptl_crystal_colour colorless
_exptl_crystal_density_diffrn 1.549
_exptl_crystal_description rod
_exptl_crystal_F_000 1240
_exptl_crystal_size_max 0.2
_exptl_crystal_size_mid 0.2
_exptl_crystal_size_min 0.2
_refine_diff_density_max 1.753
_refine_diff_density_min -0.744
_refine_diff_density_rms 0.096
_refine_ls_extinction_method none
_refine_ls_goodness_of_fit_ref 1.015
_refine_ls_hydrogen_treatment mixed
_refine_ls_matrix_type full
_refine_ls_number_parameters 334
_refine_ls_number_reflns 5156
_refine_ls_number_restraints 0
_refine_ls_restrained_S_all 1.015
_refine_ls_R_factor_all 0.0409
_refine_ls_R_factor_gt 0.0367
_refine_ls_shift/su_max 0.050
_refine_ls_shift/su_mean 0.010
_refine_ls_structure_factor_coef Fsqd
_refine_ls_weighting_details 'calc w=1/[\s^2^(Fo^2^)+(0.1000P)^2^+0.0000P] where P=(Fo^2^+2Fc^2^)/3'
_refine_ls_weighting_scheme calc
_refine_ls_wR_factor_gt 0.1171
_refine_ls_wR_factor_ref 0.1221
_reflns_number_gt 4625
_reflns_number_total 5156
_reflns_threshold_expression >2sigma(I)
_cod_data_source_file ja0289797si20021230_042221_04.cif
_cod_data_source_block 5
_cod_database_code 4113739

loop_
_symmetry_equiv_pos_as_xyz
'x, y, z'
'-x, y+1/2, -z+1/2'
'-x, -y, -z'
'x, -y-1/2, z-1/2'

loop_
_atom_site_label
_atom_site_type_symbol
_atom_site_fract_x
_atom_site_fract_y
_atom_site_fract_z
_atom_site_U_iso_or_equiv
_atom_site_adp_type
_atom_site_occupancy
_atom_site_symmetry_multiplicity
_atom_site_calc_flag
_atom_site_refinement_flags
Cs1 Cs -0.28245(3) 0.758943(11) 0.366627(11) 0.04554(12) Uani 1 1 d .
O1 O 0.2658(4) 0.6301(2) 0.38015(11) 0.0780(10) Uani 1 1 d .
O2 O 0.4667(3) 0.65031(12) 0.50533(12) 0.0482(5) Uani 1 1 d .
O3 O 0.3628(4) 0.77374(14) 0.52028(18) 0.0669(8) Uani 1 1 d .
O4 O 0.1401(4) 0.76324(12) 0.38665(15) 0.0546(6) Uani 1 1 d .
O5 O -0.1763(4) 0.87890(17) 0.2836(2) 0.1026(12) Uani 1 1 d .
C1 C 0.3761(4) 0.62081(16) 0.32785(14) 0.0391(6) Uani 1 1 d .
C2 C 0.3317(4) 0.65400(15) 0.26003(15) 0.0399(6) Uani 1 1 d .
C3 C 0.4434(5) 0.64371(17) 0.20609(17) 0.0520(8) Uani 1 1 d .
H3A H 0.4129 0.6647 0.1595 0.062 Uiso 1 1 calc R
C4 C 0.5991(6) 0.60311(18) 0.21955(19) 0.0616(10) Uani 1 1 d .
H4A H 0.6774 0.5979 0.1832 0.074 Uiso 1 1 calc R
C5 C 0.6389(5) 0.57010(16) 0.28705(17) 0.0507(8) Uani 1 1 d .
H5A H 0.7438 0.5416 0.2959 0.061 Uiso 1 1 calc R
C6 C 0.5284(4) 0.57810(14) 0.34132(15) 0.0392(6) Uani 1 1 d .
C7 C 0.5774(4) 0.54349(15) 0.41521(15) 0.0435(7) Uani 1 1 d .
H7A H 0.4650 0.5361 0.4377 0.052 Uiso 1 1 calc R
H7B H 0.6322 0.4980 0.4082 0.052 Uiso 1 1 calc R
C8 C 0.6490(3) 0.63902(15) 0.50870(14) 0.0343(6) Uani 1 1 d .
C9 C 0.7097(4) 0.58600(15) 0.46603(15) 0.0387(6) Uani 1 1 d .
C10 C 0.8983(4) 0.57721(18) 0.46840(17) 0.0515(8) Uani 1 1 d .
H10A H 0.9423 0.5420 0.4397 0.062 Uiso 1 1 calc R
C11 C 1.0215(4) 0.6181(2) 0.51113(18) 0.0560(9) Uani 1 1 d .
H11A H 1.1488 0.6109 0.5122 0.067 Uiso 1 1 calc R
C12 C 0.9593(4) 0.66948(19) 0.55228(17) 0.0486(8) Uani 1 1 d .
H12A H 1.0448 0.6981 0.5812 0.058 Uiso 1 1 calc R
C13 C 0.7736(4) 0.68053(16) 0.55261(15) 0.0372(6) Uani 1 1 d .
C14 C 0.7109(4) 0.73711(16) 0.59940(17) 0.0410(7) Uani 1 1 d .
H14A H 0.8050 0.7449 0.6422 0.049 Uiso 1 1 calc R
H14B H 0.5973 0.7227 0.6178 0.049 Uiso 1 1 calc R
C15 C 0.5028(4) 0.81835(16) 0.51866(16) 0.0421(7) Uani 1 1 d .
C16 C 0.6764(4) 0.80396(16) 0.55671(14) 0.0388(6) Uani 1 1 d .
C17 C 0.8191(4) 0.85003(17) 0.55207(16) 0.0451(7) Uani 1 1 d .
H17A H 0.9373 0.8398 0.5767 0.054 Uiso 1 1 calc R
C18 C 0.7921(4) 0.90975(17) 0.51276(16) 0.0476(7) Uani 1 1 d .
H18A H 0.8905 0.9405 0.5102 0.057 Uiso 1 1 calc R
C19 C 0.6173(5) 0.92498(17) 0.47634(17) 0.0484(7) Uani 1 1 d .
H19A H 0.5972 0.9668 0.4499 0.058 Uiso 1 1 calc R
C20 C 0.4743(4) 0.87972(16) 0.47863(15) 0.0426(7) Uani 1 1 d .
C21 C 0.2886(4) 0.89463(18) 0.43416(17) 0.0530(8) Uani 1 1 d .
H21A H 0.2658 0.9447 0.4329 0.064 Uiso 1 1 calc R
H21B H 0.1912 0.8723 0.4575 0.064 Uiso 1 1 calc R
C22 C 0.2183(3) 0.80142(16) 0.33664(15) 0.0371(6) Uani 1 1 d .
C23 C 0.2854(4) 0.86731(16) 0.35585(18) 0.0420(7) Uani 1 1 d .
C24 C 0.3568(4) 0.90580(17) 0.30378(18) 0.0524(8) Uani 1 1 d .
H24A H 0.4010 0.9507 0.3161 0.063 Uiso 1 1 calc R
C25 C 0.3661(5) 0.88117(19) 0.23461(19) 0.0540(8) Uani 1 1 d .
H25A H 0.4147 0.9090 0.1997 0.065 Uiso 1 1 calc R
C26 C 0.3047(4) 0.81619(17) 0.21615(16) 0.0453(7) Uani 1 1 d .
H26A H 0.3134 0.7988 0.1687 0.054 Uiso 1 1 calc R
C27 C 0.2293(4) 0.77522(17) 0.26686(16) 0.0393(6) Uani 1 1 d .
C28 C 0.1710(4) 0.70210(18) 0.24662(18) 0.0495(8) Uani 1 1 d .
H28A H 0.0759 0.6874 0.2762 0.059 Uiso 1 1 calc R
H28B H 0.1181 0.7002 0.1944 0.059 Uiso 1 1 calc R
C29 C -0.1307(5) 0.9537(2) 0.18870(19) 0.0636(9) Uani 1 1 d .
H29A H -0.1609 0.9129 0.1583 0.095 Uiso 1 1 calc R
H29B H -0.0074 0.9692 0.1831 0.095 Uiso 1 1 calc R
H29C H -0.2184 0.9903 0.1733 0.095 Uiso 1 1 calc R
C30 C -0.1387(4) 0.93650(18) 0.2659(2) 0.0539(9) Uani 1 1 d .
C31 C -0.0989(6) 0.9927(2) 0.3210(2) 0.0756(12) Uani 1 1 d .
H31A H -0.1092 0.9749 0.3699 0.113 Uiso 1 1 calc R
H31B H -0.1866 1.0302 0.3093 0.113 Uiso 1 1 calc R
H31C H 0.0250 1.0100 0.3197 0.113 Uiso 1 1 calc R

loop_
_atom_site_aniso_label
_atom_site_aniso_U_11
_atom_site_aniso_U_22
_atom_site_aniso_U_33
_atom_site_aniso_U_23
_atom_site_aniso_U_13
_atom_site_aniso_U_12
Cs1 0.04466(17) 0.04513(17) 0.04861(17) -0.00164(7) 0.01279(11) -0.00810(7)
O1 0.0814(18) 0.122(3) 0.0330(13) 0.0072(13) 0.0146(12) 0.0514(19)
O2 0.0277(10) 0.0556(14) 0.0605(13) -0.0177(11) 0.0030(9) -0.0013(9)
O3 0.0446(14) 0.0484(14) 0.098(2) 0.0024(14) -0.0256(13) -0.0077(11)
O4 0.0563(16) 0.0597(16) 0.0499(15) 0.0013(10) 0.0154(12) -0.0056(11)
O5 0.0507(16) 0.073(2) 0.183(3) 0.062(2) 0.0106(18) -0.0013(14)
C1 0.0454(16) 0.0405(15) 0.0311(14) -0.0089(11) 0.0041(12) -0.0028(12)
C2 0.0468(16) 0.0345(14) 0.0352(14) -0.0074(11) -0.0054(12) -0.0055(12)
C3 0.074(2) 0.0416(17) 0.0416(17) 0.0072(13) 0.0123(15) 0.0011(16)
C4 0.086(3) 0.052(2) 0.0538(19) 0.0135(16) 0.0341(18) 0.0153(19)
C5 0.063(2) 0.0375(16) 0.0541(19) 0.0053(13) 0.0182(16) 0.0128(15)
C6 0.0536(17) 0.0265(13) 0.0371(14) -0.0026(10) 0.0047(12) -0.0022(12)
C7 0.0592(18) 0.0303(14) 0.0409(15) 0.0023(11) 0.0061(13) 0.0055(13)
C8 0.0292(13) 0.0405(15) 0.0333(13) 0.0035(11) 0.0041(10) 0.0025(11)
C9 0.0430(16) 0.0389(15) 0.0351(14) 0.0089(11) 0.0090(11) 0.0057(12)
C10 0.0506(18) 0.056(2) 0.0516(18) 0.0098(15) 0.0206(15) 0.0164(15)
C11 0.0289(15) 0.074(2) 0.067(2) 0.0175(18) 0.0127(14) 0.0045(15)
C12 0.0303(14) 0.061(2) 0.0528(18) 0.0125(15) -0.0023(13) -0.0054(13)
C13 0.0302(13) 0.0460(16) 0.0343(14) 0.0106(11) 0.0003(11) -0.0026(11)
C14 0.0368(17) 0.0544(18) 0.0284(14) -0.0009(12) -0.0079(11) -0.0059(12)
C15 0.0405(16) 0.0419(16) 0.0420(16) -0.0151(12) -0.0013(12) -0.0005(12)
C16 0.0426(15) 0.0433(16) 0.0288(13) -0.0095(11) -0.0008(11) -0.0012(12)
C17 0.0412(16) 0.0521(18) 0.0394(15) -0.0079(13) -0.0033(12) -0.0050(14)
C18 0.0528(18) 0.0464(17) 0.0445(17) -0.0070(13) 0.0102(14) -0.0044(14)
C19 0.064(2) 0.0390(16) 0.0434(16) -0.0070(13) 0.0108(14) 0.0109(15)
C20 0.0484(16) 0.0384(15) 0.0396(15) -0.0131(12) 0.0014(12) 0.0127(13)
C21 0.0524(18) 0.0477(18) 0.0567(19) -0.0130(15) -0.0004(15) 0.0233(15)
C22 0.0260(12) 0.0448(16) 0.0389(14) 0.0033(12) -0.0015(10) 0.0079(11)
C23 0.0343(15) 0.0395(16) 0.0488(17) -0.0007(13) -0.0065(12) 0.0146(12)
C24 0.0481(18) 0.0423(17) 0.061(2) 0.0097(15) -0.0117(15) 0.0024(14)
C25 0.0482(18) 0.056(2) 0.057(2) 0.0202(16) 0.0024(15) 0.0057(15)
C26 0.0386(15) 0.058(2) 0.0364(15) 0.0065(13) -0.0036(12) 0.0131(14)
C27 0.0278(13) 0.0458(16) 0.0398(16) 0.0005(12) -0.0117(11) 0.0084(12)
C28 0.0432(17) 0.054(2) 0.0450(17) -0.0083(14) -0.0164(13) -0.0018(14)
C29 0.061(2) 0.066(2) 0.063(2) -0.0128(18) 0.0034(17) 0.0044(19)
C30 0.0280(14) 0.0496(19) 0.083(2) 0.0171(17) 0.0019(14) 0.0083(13)
C31 0.085(3) 0.089(3) 0.050(2) 0.000(2) 0.0029(19) 0.030(2)

loop_
_atom_type_symbol
_atom_type_description
_atom_type_scat_dispersion_real
_atom_type_scat_dispersion_imag
_atom_type_scat_source
C C 0.0033 0.0016 'International Tables Vol C Tables 4.2.6.8 and 6.1.1.4'
H H 0.0000 0.0000 'International Tables Vol C Tables 4.2.6.8 and 6.1.1.4'
O O 0.0106 0.0060 'International Tables Vol C Tables 4.2.6.8 and 6.1.1.4'
Cs Cs -0.3680 2.1192 'International Tables Vol C Tables 4.2.6.8 and 6.1.1.4'

loop_
_geom_angle_atom_site_label_1
_geom_angle_atom_site_label_2
_geom_angle_atom_site_label_3
_geom_angle
_geom_angle_site_symmetry_1
_geom_angle_site_symmetry_3
O5 Cs1 O4 72.85(7) . .
C22 O4 Cs1 116.48(19) . .
C30 O5 Cs1 163.3(4) . .
O1 C1 C6 120.1(3) . .
O1 C1 C2 118.7(3) . .
C6 C1 C2 121.1(3) . .
O1 C1 Cs1 103.2(2) . 1_655
C6 C1 Cs1 83.41(17) . 1_655
C2 C1 Cs1 84.70(17) . 1_655
C3 C2 C1 118.7(3) . .
C3 C2 C28 120.3(3) . .
C1 C2 C28 120.9(3) . .
C3 C2 Cs1 88.29(19) . 1_655
C1 C2 Cs1 73.84(15) . 1_655
C28 C2 Cs1 105.59(17) . 1_655
C4 C3 C2 120.8(3) . .
C5 C4 C3 119.3(3) . .
C4 C5 C6 121.3(3) . .
C5 C6 C1 118.7(3) . .
C5 C6 C7 120.4(3) . .
C1 C6 C7 120.8(3) . .
C5 C6 Cs1 87.08(18) . 1_655
C1 C6 Cs1 75.17(16) . 1_655
C7 C6 Cs1 105.24(16) . 1_655
C9 C7 C6 111.7(2) . .
O2 C8 C13 120.3(3) . .
O2 C8 C9 118.9(3) . .
C13 C8 C9 120.8(3) . .
O2 C8 Cs1 95.73(16) . 1_655
C13 C8 Cs1 84.21(16) . 1_655
C9 C8 Cs1 88.92(16) . 1_655
C10 C9 C8 117.7(3) . .
C10 C9 C7 120.8(3) . .
C8 C9 C7 121.4(3) . .
C10 C9 Cs1 92.40(19) . 1_655
C8 C9 Cs1 69.56(15) . 1_655
C7 C9 Cs1 103.65(16) . 1_655
C11 C10 C9 121.8(3) . .
C12 C11 C10 119.5(3) . .
C11 C12 C13 121.4(3) . .
C8 C13 C12 118.8(3) . .
C8 C13 C14 121.5(3) . .
C12 C13 C14 119.7(3) . .
C8 C13 Cs1 73.88(15) . 1_655
C12 C13 Cs1 92.56(17) . 1_655
C14 C13 Cs1 102.88(16) . 1_655
C13 C14 C16 111.7(2) . .
O3 C15 C20 119.8(3) . .
O3 C15 C16 120.7(3) . .
C20 C15 C16 119.6(3) . .
O3 C15 Cs1 103.4(2) . 1_655
C20 C15 Cs1 85.10(17) . 1_655
C16 C15 Cs1 81.60(17) . 1_655
C17 C16 C15 119.2(3) . .
C17 C16 C14 120.4(3) . .
C15 C16 C14 120.3(3) . .
C17 C16 Cs1 86.13(17) . 1_655
C15 C16 Cs1 76.12(16) . 1_655
C14 C16 Cs1 105.06(18) . 1_655
C18 C17 C16 121.4(3) . .
C18 C17 Cs1 85.64(17) . 1_655
C16 C17 Cs1 72.56(15) . 1_655
C17 C18 C19 119.4(3) . .
C20 C19 C18 120.6(3) . .
C19 C20 C15 119.8(3) . .
C19 C20 C21 119.9(3) . .
C15 C20 C21 120.2(3) . .
C19 C20 Cs1 87.45(17) . 1_655
C15 C20 Cs1 72.97(16) . 1_655
C21 C20 Cs1 106.71(17) . 1_655
C20 C21 C23 109.6(2) . .
O4 C22 C27 120.3(3) . .
O4 C22 C23 119.5(3) . .
C27 C22 C23 120.2(3) . .
O4 C22 Cs1 106.19(18) . 1_655
C27 C22 Cs1 82.81(16) . 1_655
C23 C22 Cs1 81.79(16) . 1_655
O4 C22 Cs1 45.20(15) . .
C27 C22 Cs1 103.24(18) . .
C23 C22 Cs1 117.84(19) . .
Cs1 C22 Cs1 149.96(8) 1_655 .
C24 C23 C22 118.5(3) . .
C24 C23 C21 120.6(3) . .
C22 C23 C21 120.9(3) . .
C24 C23 Cs1 86.46(19) . 1_655
C22 C23 Cs1 76.85(15) . 1_655
C21 C23 Cs1 103.75(16) . 1_655
C25 C24 C23 122.0(3) . .
C24 C25 C26 119.7(3) . .
C25 C26 C27 120.5(3) . .
C22 C27 C26 119.0(3) . .
C22 C27 C28 121.2(3) . .
C26 C27 C28 119.7(3) . .
C22 C27 Cs1 76.00(15) . 1_655
C26 C27 Cs1 86.10(17) . 1_655
C28 C27 Cs1 104.91(17) . 1_655
C2 C28 C27 110.5(2) . .
O5 C30 C29 120.8(4) . .
O5 C30 C31 121.8(4) . .
C29 C30 C31 117.4(3) . .

loop_
_geom_bond_atom_site_label_1
_geom_bond_atom_site_label_2
_geom_bond_distance
_geom_bond_site_symmetry_2
Cs1 O5 2.959(3) .
Cs1 O4 3.100(3) .
O1 C1 1.359(3) .
O2 C8 1.360(3) .
O3 C15 1.356(4) .
O4 C22 1.373(4) .
O5 C30 1.211(4) .
C1 C6 1.396(4) .
C1 C2 1.407(4) .
C1 Cs1 3.693(3) 1_655
C2 C3 1.393(4) .
C2 C28 1.508(4) .
C2 Cs1 3.829(3) 1_655
C3 C4 1.392(5) .
C4 C5 1.397(4) .
C5 C6 1.386(4) .
C6 C7 1.520(4) .
C6 Cs1 3.796(3) 1_655
C7 C9 1.507(4) .
C8 C13 1.398(4) .
C8 C9 1.409(4) .
C8 Cs1 3.599(3) 1_655
C9 C10 1.402(4) .
C9 Cs1 3.840(3) 1_655
C10 C11 1.375(5) .
C11 C12 1.373(5) .
C12 C13 1.392(4) .
C13 C14 1.512(4) .
C13 Cs1 3.727(3) 1_655
C14 C16 1.525(4) .
C15 C20 1.406(4) .
C15 C16 1.405(4) .
C15 Cs1 3.600(3) 1_655
C16 C17 1.397(4) .
C16 Cs1 3.668(3) 1_655
C17 C18 1.371(5) .
C17 Cs1 3.836(3) 1_655
C18 C19 1.405(5) .
C19 C20 1.383(5) .
C20 C21 1.529(4) .
C20 Cs1 3.751(3) 1_655
C21 C23 1.537(4) .
C22 C27 1.398(4) .
C22 C23 1.404(4) .
C22 Cs1 3.753(3) 1_655
C23 C24 1.380(5) .
C23 Cs1 3.815(3) 1_655
C24 C25 1.374(5) .
C25 C26 1.372(5) .
C26 C27 1.403(4) .
C27 C28 1.520(5) .
C27 Cs1 3.838(3) 1_655
C29 C30 1.473(5) .
C30 C31 1.495(6) .
